data_4339752
loop_
_publ_author_name
'Supe\/l, Joanna'
'Abram, Ulrich'
'Hagenbach, Adelheid'
'Seppelt, Konrad'

_publ_section_title
;
 Technetium fluoride trioxide, TcO3F, preparation and properties.
;
_journal_issue 14
_journal_name_full 'Inorganic chemistry'
_journal_page_first 5591
_journal_page_last 5595
_journal_paper_doi 10.1021/ic070333y
_journal_volume 46
_journal_year 2007
_chemical_formula_moiety TcO3F*TcO2F3
_chemical_formula_sum 'F4 O5 Tc2'
_chemical_formula_weight 353.801
_chemical_name_common technetium-fluoride-trioxide*technetium-trifluoride-dioxide
_chemical_name_systematic
; 
 technetium-fluoride-trioxide*technetium-trifluoride-dioxide 
;
_space_group_IT_number 14
_symmetry_cell_setting monoclinic
_symmetry_space_group_name_Hall '-P 2ybc'
_symmetry_space_group_name_H-M 'P 1 21/c 1'
_atom_sites_solution_hydrogens geom
_atom_sites_solution_primary direct
_atom_sites_solution_secondary difmap
_audit_creation_method SHELXL-97
_cell_angle_alpha 90.00
_cell_angle_beta 90.130(11)
_cell_angle_gamma 90.00
_cell_formula_units_Z 4
_cell_length_a 8.201(2)
_cell_length_b 14.583(4)
_cell_length_c 5.3049(16)
_cell_measurement_temperature 133(2)
_cell_volume 634.4(3)
_computing_structure_refinement 'SHELXL-97 (Sheldrick, 1997)'
_computing_structure_solution 'SHELXS-97 (Sheldrick, 1990)'
_diffrn_ambient_temperature 20
_diffrn_measured_fraction_theta_full 0.765
_diffrn_measured_fraction_theta_max 0.765
_diffrn_measurement_device_type `Bruker-SMART-CCD-Diffractometer`
_diffrn_radiation_monochromator graphite
_diffrn_radiation_source 'fine-focus sealed tube'
_diffrn_radiation_type MoK\a
_diffrn_radiation_wavelength 0.71073
_diffrn_reflns_av_R_equivalents 0.0327
_diffrn_reflns_av_sigmaI/netI 0.0357
_diffrn_reflns_limit_h_max 9
_diffrn_reflns_limit_h_min -10
_diffrn_reflns_limit_k_max 22
_diffrn_reflns_limit_k_min -12
_diffrn_reflns_limit_l_max 7
_diffrn_reflns_limit_l_min -7
_diffrn_reflns_number 6137
_diffrn_reflns_theta_full 32.90
_diffrn_reflns_theta_max 32.90
_diffrn_reflns_theta_min 1.40
_exptl_absorpt_coefficient_mu 4.418
_exptl_absorpt_correction_T_max 1.000000
_exptl_absorpt_correction_T_min 0.737497
_exptl_absorpt_correction_type multi-scan
_exptl_absorpt_process_details SADABS
_exptl_crystal_colour yellow
_exptl_crystal_density_diffrn 3.685
_exptl_crystal_density_method 'not measured'
_exptl_crystal_description needle
_exptl_crystal_F_000 648
_exptl_crystal_size_max 0.1
_exptl_crystal_size_mid 0.02
_exptl_crystal_size_min 0.02
_refine_diff_density_max 2.516
_refine_diff_density_min -1.413
_refine_diff_density_rms 0.291
_refine_ls_extinction_method none
_refine_ls_goodness_of_fit_ref 1.202
_refine_ls_hydrogen_treatment mixed
_refine_ls_matrix_type full
_refine_ls_number_parameters 101
_refine_ls_number_reflns 1817
_refine_ls_number_restraints 0
_refine_ls_restrained_S_all 1.202
_refine_ls_R_factor_all 0.0502
_refine_ls_R_factor_gt 0.0453
_refine_ls_shift/su_max 0.000
_refine_ls_shift/su_mean 0.000
_refine_ls_structure_factor_coef Fsqd
_refine_ls_weighting_details 'calc w=1/[\s^2^(Fo^2^)+(0.0415P)^2^+4.3617P] where P=(Fo^2^+2Fc^2^)/3'
_refine_ls_weighting_scheme calc
_refine_ls_wR_factor_gt 0.0941
_refine_ls_wR_factor_ref 0.0957
_reflns_number_gt 1668
_reflns_number_total 1817
_reflns_threshold_expression >2sigma(I)
_cod_data_source_file ic070333ysi20070221_054332.cif
_cod_data_source_block tco3ftco2f3
_cod_original_cell_volume 634.5(3)
_cod_original_sg_symbol_H-M P2(1)/c
_cod_database_code 4339752

loop_
_symmetry_equiv_pos_as_xyz
'x, y, z'
'-x, y+1/2, -z+1/2'
'-x, -y, -z'
'x, -y-1/2, z-1/2'

loop_
_atom_site_label
_atom_site_type_symbol
_atom_site_fract_x
_atom_site_fract_y
_atom_site_fract_z
_atom_site_U_iso_or_equiv
_atom_site_adp_type
_atom_site_occupancy
_atom_site_symmetry_multiplicity
_atom_site_calc_flag
Tc1 Tc 0.87234(12) 0.14439(3) 0.98257(10) 0.00796(14) Uani 1 1 d
F11 F 0.8538(8) 0.2311(3) 1.2957(8) 0.0136(11) Uani 1 1 d
F12 F 0.6503(8) 0.1593(3) 0.9935(10) 0.0187(12) Uani 1 1 d
F13 F 1.0863(6) 0.1834(4) 1.0059(11) 0.0177(12) Uani 1 1 d
O11 O 0.8897(10) 0.0573(3) 1.1813(10) 0.0187(14) Uani 1 1 d
O12 O 0.8828(10) 0.0919(3) 0.7084(9) 0.0170(12) Uani 1 1 d
Tc2 Tc 0.37406(14) 0.12583(3) 1.32291(11) 0.01129(15) Uani 1 1 d
F21 F 0.3807(9) 0.2450(3) 1.2231(9) 0.0180(10) Uani 1 1 d
O21 O 0.5465(10) 0.0969(4) 1.4849(13) 0.0227(15) Uani 1 1 d
O22 O 0.3592(10) 0.0569(4) 1.0705(10) 0.0169(13) Uani 1 1 d
O23 O 0.2117(9) 0.1043(4) 1.5059(13) 0.0177(13) Uani 1 1 d

loop_
_atom_site_aniso_label
_atom_site_aniso_U_11
_atom_site_aniso_U_22
_atom_site_aniso_U_33
_atom_site_aniso_U_23
_atom_site_aniso_U_13
_atom_site_aniso_U_12
Tc1 0.0097(4) 0.0087(2) 0.0054(2) -0.00010(15) -0.0002(3) 0.0005(3)
F11 0.023(4) 0.0115(17) 0.0064(17) -0.0029(13) -0.001(2) 0.0004(19)
F12 0.013(4) 0.030(2) 0.013(2) -0.0023(18) -0.005(3) -0.004(2)
F13 0.005(4) 0.033(3) 0.015(2) 0.000(2) -0.002(2) -0.0013(18)
O11 0.029(5) 0.010(2) 0.017(2) 0.0045(18) -0.011(3) 0.001(2)
O12 0.024(4) 0.013(2) 0.013(2) -0.0068(17) -0.002(3) 0.002(3)
Tc2 0.0108(4) 0.0123(2) 0.0107(2) 0.00058(17) -0.0013(3) -0.0015(3)
F21 0.021(3) 0.0191(19) 0.0134(17) 0.0003(14) -0.002(3) -0.002(3)
O21 0.035(5) 0.017(3) 0.017(3) 0.002(2) -0.011(3) 0.001(3)
O22 0.016(4) 0.018(2) 0.017(2) -0.0027(18) 0.006(3) -0.001(3)
O23 0.009(4) 0.029(3) 0.015(3) 0.000(3) 0.010(3) -0.004(2)

loop_
_atom_type_symbol
_atom_type_description
_atom_type_scat_dispersion_real
_atom_type_scat_dispersion_imag
_atom_type_scat_source
O O 0.0106 0.0060 'International Tables Vol C Tables 4.2.6.8 and 6.1.1.4'
F F 0.0171 0.0103 'International Tables Vol C Tables 4.2.6.8 and 6.1.1.4'
Tc Tc -1.4390 0.7593 'International Tables Vol C Tables 4.2.6.8 and 6.1.1.4'

loop_
_geom_angle_atom_site_label_1
_geom_angle_atom_site_label_2
_geom_angle_atom_site_label_3
_geom_angle
_geom_angle_site_symmetry_1
_geom_angle_site_symmetry_3
O12 Tc1 O11 101.6(3) . .
O12 Tc1 F12 97.8(3) . .
O11 Tc1 F12 98.9(3) . .
O12 Tc1 F13 98.7(3) . .
O11 Tc1 F13 96.5(3) . .
F12 Tc1 F13 154.6(2) . .
O12 Tc1 F11 89.3(2) . 4_565
O11 Tc1 F11 168.9(2) . 4_565
F12 Tc1 F11 80.8(2) . 4_565
F13 Tc1 F11 80.3(2) . 4_565
O12 Tc1 F11 170.4(2) . .
O11 Tc1 F11 87.9(2) . .
F12 Tc1 F11 80.2(2) . .
F13 Tc1 F11 80.3(3) . .
F11 Tc1 F11 81.08(6) 4_565 .
Tc1 F11 Tc1 154.5(2) 4_566 .
O22 Tc2 O23 107.0(3) . .
O22 Tc2 O21 108.2(3) . .
O23 Tc2 O21 108.7(3) . .
O22 Tc2 F21 110.0(2) . .
O23 Tc2 F21 111.8(3) . .
O21 Tc2 F21 111.0(3) . .

loop_
_geom_bond_atom_site_label_1
_geom_bond_atom_site_label_2
_geom_bond_distance
_geom_bond_site_symmetry_2
Tc1 O12 1.646(5) .
Tc1 O11 1.656(5) .
Tc1 F12 1.835(6) .
Tc1 F13 1.848(5) .
Tc1 F11 2.075(4) 4_565
Tc1 F11 2.093(4) .
F11 Tc1 2.075(4) 4_566
Tc2 O22 1.678(5) .
Tc2 O23 1.679(7) .
Tc2 O21 1.706(7) .
Tc2 F21 1.817(5) .
